data_7049233
loop_
_publ_author_name
'Netzsch, Philip'
'H\"ammer, Matthias'
'Gross, Peter'
'Bariss, Harijs'
'Block, Theresa'
'Heletta, Lukas'
'P\"ottgen, Rainer'
'Bruns, J\"orn'
'Huppertz, Hubert'
'H\"oppe, Henning A'

_publ_section_title
;
 RE<sub>2</sub>[B<sub>2</sub>(SO<sub>4</sub>)<sub>6</sub>] (RE = Y, La-Nd,
 Sm, Eu, Tb-Lu): a silicate-analogous host structure with weak
 coordination behaviour.
;
_journal_issue 13
_journal_name_full 'Dalton transactions (Cambridge, England : 2003)'
_journal_page_first 4387
_journal_page_last 4397
_journal_paper_doi 10.1039/c9dt00445a
_journal_volume 48
_journal_year 2019
_chemical_formula_sum 'B2 O24 S6 Yb2'
_chemical_formula_weight 944.06
_space_group_crystal_system monoclinic
_space_group_IT_number 15
_space_group_name_Hall '-C 2yc'
_space_group_name_H-M_alt 'C 1 2/c 1'
_symmetry_space_group_name_Hall '-C 2yc'
_symmetry_space_group_name_H-M 'C 1 2/c 1'
_audit_creation_method SHELXL-2014/7
_cell_angle_alpha 90
_cell_angle_beta 93.390(2)
_cell_angle_gamma 90
_cell_formula_units_Z 4
_cell_length_a 13.4949(11)
_cell_length_b 11.3452(9)
_cell_length_c 10.7961(9)
_cell_measurement_reflns_used 2238
_cell_measurement_temperature 300(2)
_cell_measurement_theta_max 29.999
_cell_measurement_theta_min 2.347
_cell_volume 1650.0(2)
_computing_structure_refinement 'SHELXL-2014/7 (Sheldrick, 2014)'
_diffrn_ambient_temperature 300(2)
_diffrn_measured_fraction_theta_full 1.000
_diffrn_measured_fraction_theta_max 1.000
_diffrn_measurement_device_type 'Bruker D8 Venture'
_diffrn_measurement_method 'omega scan'
_diffrn_radiation_monochromator graphite
_diffrn_radiation_source 'fine-focus sealed tube'
_diffrn_radiation_type MoK\a
_diffrn_radiation_wavelength 0.71073
_diffrn_reflns_av_R_equivalents 0.0289
_diffrn_reflns_av_unetI/netI 0.0158
_diffrn_reflns_Laue_measured_fraction_full 1.000
_diffrn_reflns_Laue_measured_fraction_max 1.000
_diffrn_reflns_limit_h_max 18
_diffrn_reflns_limit_h_min -18
_diffrn_reflns_limit_k_max 15
_diffrn_reflns_limit_k_min -15
_diffrn_reflns_limit_l_max 15
_diffrn_reflns_limit_l_min -15
_diffrn_reflns_number 19093
_diffrn_reflns_point_group_measured_fraction_full 1.000
_diffrn_reflns_point_group_measured_fraction_max 1.000
_diffrn_reflns_theta_full 25.242
_diffrn_reflns_theta_max 29.999
_diffrn_reflns_theta_min 2.347
_exptl_absorpt_coefficient_mu 12.166
_exptl_absorpt_correction_type multi-scan
_exptl_absorpt_process_details
; 
 multi-scan absorption correction using SADABS 
(G. M. Sheldrick, (1996). SADABS. Program for Empirical 
Absorption Correction. University of G\"ottingen, Germany.)
;
_exptl_crystal_colour colourless
_exptl_crystal_density_diffrn 3.800
_exptl_crystal_description block
_exptl_crystal_F_000 1752
_exptl_crystal_size_max 0.10
_exptl_crystal_size_mid 0.07
_exptl_crystal_size_min 0.03
_exptl_transmission_factor_max 0.7490
_exptl_transmission_factor_min 0.6527
_refine_diff_density_max 0.535
_refine_diff_density_min -0.554
_refine_diff_density_rms 0.114
_refine_ls_extinction_coef 0.00030(2)
_refine_ls_extinction_expression Fc^*^=kFc[1+0.001xFc^2^\l^3^/sin(2\q)]^-1/4^
_refine_ls_extinction_method 'SHELXL-2014/7 (Sheldrick 2014'
_refine_ls_goodness_of_fit_ref 1.056
_refine_ls_hydrogen_treatment undef
_refine_ls_matrix_type full
_refine_ls_number_parameters 155
_refine_ls_number_reflns 2409
_refine_ls_number_restraints 0
_refine_ls_restrained_S_all 1.056
_refine_ls_R_factor_all 0.0156
_refine_ls_R_factor_gt 0.0128
_refine_ls_shift/su_max 0.003
_refine_ls_shift/su_mean 0.000
_refine_ls_structure_factor_coef Fsqd
_refine_ls_weighting_details 'w=1/[\s^2^(Fo^2^)+(0.0103P)^2^+4.7218P] where P=(Fo^2^+2Fc^2^)/3'
_refine_ls_weighting_scheme calc
_refine_ls_wR_factor_gt 0.0277
_refine_ls_wR_factor_ref 0.0281
_reflns_Friedel_coverage 0.000
_reflns_number_gt 2238
_reflns_number_total 2409
_reflns_threshold_expression 'I > 2\s(I)'
_cod_data_source_file c9dt00445a16.cif
_cod_data_source_block mo_PN83Yb_0m
_cod_depositor_comments 'Adding full bibliography for 7049219--7049233.cif.'
_cod_database_code 7049233
_shelx_shelxl_version_number 2014/7
_shelx_space_group_comment
;
The symmetry employed for this shelxl refinement is uniquely defined
by the following loop, which should always be used as a source of
symmetry information in preference to the above space-group names.
They are only intended as comments.
;

loop_
_space_group_symop_operation_xyz
'x, y, z'
'-x, y, -z+1/2'
'x+1/2, y+1/2, z'
'-x+1/2, y+1/2, -z+1/2'
'-x, -y, -z'
'x, -y, z-1/2'
'-x+1/2, -y+1/2, -z'
'x+1/2, -y+1/2, z-1/2'

loop_
_atom_site_label
_atom_site_type_symbol
_atom_site_fract_x
_atom_site_fract_y
_atom_site_fract_z
_atom_site_U_iso_or_equiv
_atom_site_adp_type
_atom_site_occupancy
_atom_site_site_symmetry_order
_atom_site_calc_flag
Yb1 Yb 0.68867(2) 0.54833(2) 0.65352(2) 0.00607(3) Uani 1 1 d
S1 S 0.35964(4) 0.29936(4) 0.64008(5) 0.00541(9) Uani 1 1 d
S2 S 0.37114(4) 0.01185(5) 0.42229(5) 0.00639(10) Uani 1 1 d
S3 S 0.57865(4) 0.35437(5) 0.41806(5) 0.00638(9) Uani 1 1 d
O13 O 0.31786(12) 0.34369(14) 0.52217(14) 0.0096(3) Uani 1 1 d
O24 O 0.54241(12) 0.07035(13) 0.59749(15) 0.0086(3) Uani 1 1 d
O14 O 0.46442(12) 0.25293(14) 0.61894(14) 0.0087(3) Uani 1 1 d
O33 O 0.64466(13) 0.35162(15) 0.31715(16) 0.0141(3) Uani 1 1 d
O31 O 0.48013(13) 0.39418(18) 0.38330(17) 0.0187(4) Uani 1 1 d
O12 O 0.30239(13) 0.20163(15) 0.68436(15) 0.0125(3) Uani 1 1 d
O23 O 0.41794(12) 0.13288(14) 0.43657(15) 0.0103(3) Uani 1 1 d
O11 O 0.37572(13) 0.39145(14) 0.73144(16) 0.0123(3) Uani 1 1 d
O34 O 0.57492(13) 0.22475(14) 0.45638(16) 0.0125(3) Uani 1 1 d
O22 O 0.32367(13) -0.01905(15) 0.53326(16) 0.0132(3) Uani 1 1 d
O21 O 0.31084(12) 0.01580(15) 0.30866(16) 0.0122(3) Uani 1 1 d
O32 O 0.62317(15) 0.41710(17) 0.52239(18) 0.0213(4) Uani 1 1 d
B1 B 0.49892(18) 0.1718(2) 0.5269(2) 0.0069(4) Uani 1 1 d

loop_
_atom_site_aniso_label
_atom_site_aniso_U_11
_atom_site_aniso_U_22
_atom_site_aniso_U_33
_atom_site_aniso_U_23
_atom_site_aniso_U_13
_atom_site_aniso_U_12
Yb1 0.00651(5) 0.00688(5) 0.00487(5) -0.00003(3) 0.00075(3) -0.00047(3)
S1 0.0057(2) 0.0053(2) 0.0053(2) -0.00048(17) 0.00030(17) 0.00042(17)
S2 0.0056(2) 0.0059(2) 0.0076(2) -0.00094(18) -0.00028(18) 0.00111(17)
S3 0.0068(2) 0.0060(2) 0.0065(2) 0.00078(18) 0.00152(18) -0.00038(18)
O13 0.0081(7) 0.0117(7) 0.0088(7) 0.0033(6) -0.0005(6) 0.0012(6)
O24 0.0075(7) 0.0075(7) 0.0109(7) 0.0007(6) 0.0017(6) 0.0025(5)
O14 0.0070(7) 0.0093(7) 0.0097(7) -0.0034(6) -0.0003(6) 0.0029(6)
O33 0.0137(8) 0.0168(8) 0.0129(8) 0.0049(7) 0.0090(6) 0.0023(7)
O31 0.0103(8) 0.0284(10) 0.0176(9) 0.0099(8) 0.0035(7) 0.0082(7)
O12 0.0122(8) 0.0122(8) 0.0131(8) 0.0041(6) 0.0006(6) -0.0055(6)
O23 0.0130(8) 0.0058(7) 0.0114(7) -0.0007(6) -0.0054(6) -0.0002(6)
O11 0.0123(8) 0.0106(8) 0.0139(8) -0.0074(6) -0.0011(6) 0.0030(6)
O34 0.0131(8) 0.0057(7) 0.0199(8) 0.0023(6) 0.0096(7) 0.0009(6)
O22 0.0126(8) 0.0138(8) 0.0139(8) 0.0024(6) 0.0064(6) 0.0043(6)
O21 0.0104(8) 0.0137(8) 0.0119(7) -0.0038(6) -0.0053(6) 0.0022(6)
O32 0.0253(10) 0.0208(9) 0.0176(9) -0.0072(7) -0.0009(8) -0.0115(8)
B1 0.0061(10) 0.0061(10) 0.0086(10) -0.0006(8) 0.0012(8) 0.0007(8)

loop_
_atom_type_symbol
_atom_type_description
_atom_type_scat_dispersion_real
_atom_type_scat_dispersion_imag
_atom_type_scat_source
B B 0.0013 0.0007 'International Tables Vol C Tables 4.2.6.8 and 6.1.1.4'
O O 0.0106 0.0060 'International Tables Vol C Tables 4.2.6.8 and 6.1.1.4'
S S 0.1246 0.1234 'International Tables Vol C Tables 4.2.6.8 and 6.1.1.4'
Yb Yb -0.3850 5.5486 'International Tables Vol C Tables 4.2.6.8 and 6.1.1.4'

loop_
_geom_angle_atom_site_label_1
_geom_angle_atom_site_label_2
_geom_angle_atom_site_label_3
_geom_angle
_geom_angle_site_symmetry_1
_geom_angle_site_symmetry_3
O32 Yb1 O33 138.08(7) . 6_566
O32 Yb1 O13 80.36(7) . 5_666
O33 Yb1 O13 113.22(6) 6_566 5_666
O32 Yb1 O12 146.30(6) . 3
O33 Yb1 O12 73.04(6) 6_566 3
O13 Yb1 O12 72.98(6) 5_666 3
O32 Yb1 O11 71.52(7) . 2_656
O33 Yb1 O11 80.93(6) 6_566 2_656
O13 Yb1 O11 148.56(6) 5_666 2_656
O12 Yb1 O11 138.24(6) 3 2_656
O32 Yb1 O31 74.59(7) . 5_666
O33 Yb1 O31 72.13(7) 6_566 5_666
O13 Yb1 O31 73.82(6) 5_666 5_666
O12 Yb1 O31 115.78(7) 3 5_666
O11 Yb1 O31 85.20(6) 2_656 5_666
O32 Yb1 O21 118.55(7) . 8_556
O33 Yb1 O21 78.65(6) 6_566 8_556
O13 Yb1 O21 138.14(6) 5_666 8_556
O12 Yb1 O21 72.92(6) 3 8_556
O11 Yb1 O21 70.30(6) 2_656 8_556
O31 Yb1 O21 144.41(6) 5_666 8_556
O32 Yb1 O22 74.23(7) . 3
O33 Yb1 O22 146.76(6) 6_566 3
O13 Yb1 O22 73.38(6) 5_666 3
O12 Yb1 O22 78.60(6) 3 3
O11 Yb1 O22 110.81(6) 2_656 3
O31 Yb1 O22 137.70(6) 5_666 3
O21 Yb1 O22 76.72(6) 8_556 3
O11 S1 O12 112.94(10) . .
O11 S1 O13 112.53(10) . .
O12 S1 O13 111.57(10) . .
O11 S1 O14 104.28(9) . .
O12 S1 O14 107.44(10) . .
O13 S1 O14 107.54(9) . .
O21 S2 O22 117.63(11) . .
O21 S2 O23 105.73(10) . .
O22 S2 O23 109.90(10) . .
O21 S2 O24 107.52(10) . 5_656
O22 S2 O24 110.61(9) . 5_656
O23 S2 O24 104.58(9) . 5_656
O31 S3 O32 112.86(12) . .
O31 S3 O33 114.36(11) . .
O32 S3 O33 110.72(11) . .
O31 S3 O34 109.21(11) . .
O32 S3 O34 106.48(11) . .
O33 S3 O34 102.38(10) . .
S1 O13 Yb1 156.88(10) . 5_666
B1 O24 S2 133.53(14) . 5_656
B1 O14 S1 130.81(15) . .
S3 O33 Yb1 142.81(11) . 6_565
S3 O31 Yb1 173.76(11) . 5_666
S1 O12 Yb1 152.09(11) . 3_445
B1 O23 S2 128.40(14) . .
S1 O11 Yb1 149.09(11) . 2_656
B1 O34 S3 125.34(15) . .
S2 O22 Yb1 139.23(10) . 3_445
S2 O21 Yb1 157.38(11) . 8_455
S3 O32 Yb1 166.82(14) . .
O34 B1 O14 111.34(18) . .
O34 B1 O24 108.79(18) . .
O14 B1 O24 105.89(17) . .
O34 B1 O23 107.16(18) . .
O14 B1 O23 112.59(18) . .
O24 B1 O23 111.07(18) . .

loop_
_geom_bond_atom_site_label_1
_geom_bond_atom_site_label_2
_geom_bond_distance
_geom_bond_site_symmetry_2
Yb1 O32 2.2031(18) .
Yb1 O33 2.2104(16) 6_566
Yb1 O13 2.2553(16) 5_666
Yb1 O12 2.3304(16) 3
Yb1 O11 2.3649(16) 2_656
Yb1 O31 2.3802(18) 5_666
Yb1 O21 2.3930(17) 8_556
Yb1 O22 2.4226(16) 3
S1 O11 1.4445(16) .
S1 O12 1.4486(16) .
S1 O13 1.4513(16) .
S1 O14 1.5384(16) .
S2 O21 1.4321(17) .
S2 O22 1.4350(17) .
S2 O23 1.5154(16) .
S2 O24 1.5185(16) 5_656
S3 O31 1.4329(18) .
S3 O32 1.4340(19) .
S3 O33 1.4479(16) .
S3 O34 1.5293(16) .
O13 Yb1 2.2553(15) 5_666
O24 B1 1.482(3) .
O24 S2 1.5185(16) 5_656
O14 B1 1.451(3) .
O33 Yb1 2.2104(16) 6_565
O31 Yb1 2.3802(18) 5_666
O12 Yb1 2.3304(16) 3_445
O23 B1 1.488(3) .
O11 Yb1 2.3649(16) 2_656
O34 B1 1.444(3) .
O22 Yb1 2.4226(16) 3_445
O21 Yb1 2.3930(17) 8_455
